data_4307310
loop_
_publ_author_name
'Mikhail Shatruk'
'Kristen E. Chambers'
'Andrey V. Prosvirin'
'Kim R. Dunbar'

_publ_contact_author_address
; 
Department of Chemistry
Texas A&M University
PO Box 30012 
College Station 
Texas 77842-3012 
USA
;
_publ_contact_author_email dunbar@mail.chem.tamu.edu
_publ_contact_author_fax (979)8457177
_publ_contact_author_name 'Dunbar, Kim R.'
_publ_contact_author_phone (979)8625235
_publ_section_title
;
Systematic Investigation of Trigonal-Bipyramidal Cyanide-Bridged Clusters
of the First-Row Transition Metals
;
_journal_name_full 'Inorganic Chemistry'
_journal_page_first 5155
_journal_page_last 5165
_journal_paper_doi 10.1021/ic061856t
_journal_volume 46
_journal_year 2007
_chemical_formula_sum 'C108 H96 Co2 N24 Ni3'
_chemical_formula_weight 2024.08
_chemical_name_systematic
; 
 ? 
;
_space_group_IT_number 14
_symmetry_cell_setting monoclinic
_symmetry_space_group_name_Hall '-P 2ybc'
_symmetry_space_group_name_H-M 'P 1 21/c 1'
_atom_sites_solution_hydrogens geom
_atom_sites_solution_primary direct
_atom_sites_solution_secondary difmap
_audit_creation_method SHELXL-97
_cell_angle_alpha 90.00
_cell_angle_beta 98.031(2)
_cell_angle_gamma 90.00
_cell_formula_units_Z 4
_cell_length_a 19.225(2)
_cell_length_b 25.009(3)
_cell_length_c 24.716(3)
_cell_measurement_reflns_used 543
_cell_measurement_temperature 150(2)
_cell_volume 11767(2)
_computing_cell_refinement 'SMART V5.625 (Bruker, 2000)'
_computing_data_collection 'SMART V5.625 (Bruker, 2000)'
_computing_data_reduction 'SAINT V6.32 (Bruker, 2001)'
_computing_molecular_graphics 'X-Seed (Barbour, 2001)'
_computing_publication_material 'SHELXL-97 (Sheldrick, 1997)'
_computing_structure_refinement 'SHELXL-97 (Sheldrick, 1997)'
_computing_structure_solution 'SHELXS-97 (Sheldrick, 1997)'
_diffrn_ambient_temperature 150(2)
_diffrn_measured_fraction_theta_full 0.835
_diffrn_measured_fraction_theta_max 0.835
_diffrn_measurement_device_type 'Bruker APEX CCD area-detector'
_diffrn_measurement_method 'profile data from \w scans'
_diffrn_radiation_monochromator graphite
_diffrn_radiation_source 'fine-focus sealed tube'
_diffrn_radiation_type MoK\a
_diffrn_radiation_wavelength 0.71073
_diffrn_reflns_av_R_equivalents 0.0519
_diffrn_reflns_av_sigmaI/netI 0.1204
_diffrn_reflns_limit_h_max 23
_diffrn_reflns_limit_h_min -24
_diffrn_reflns_limit_k_max 32
_diffrn_reflns_limit_k_min -28
_diffrn_reflns_limit_l_max 31
_diffrn_reflns_limit_l_min -17
_diffrn_reflns_number 44637
_diffrn_reflns_theta_full 28.29
_diffrn_reflns_theta_max 28.29
_diffrn_reflns_theta_min 1.16
_exptl_absorpt_coefficient_mu 0.799
_exptl_absorpt_correction_T_max 0.8896
_exptl_absorpt_correction_T_min 0.6908
_exptl_absorpt_correction_type multi-scan
_exptl_absorpt_process_details 'SADABS v2.03 (Bruker, 2003)'
_exptl_crystal_colour colorless
_exptl_crystal_density_diffrn 1.143
_exptl_crystal_density_method 'not measured'
_exptl_crystal_description needle
_exptl_crystal_F_000 4200
_exptl_crystal_size_max 0.50
_exptl_crystal_size_mid 0.31
_exptl_crystal_size_min 0.15
_platon_squeeze_details ' ?'
_refine_diff_density_max 1.871
_refine_diff_density_min -0.574
_refine_diff_density_rms 0.116
_refine_ls_extinction_method none
_refine_ls_goodness_of_fit_ref 1.070
_refine_ls_hydrogen_treatment constr
_refine_ls_matrix_type full
_refine_ls_number_parameters 1258
_refine_ls_number_reflns 24395
_refine_ls_number_restraints 0
_refine_ls_restrained_S_all 1.070
_refine_ls_R_factor_all 0.1237
_refine_ls_R_factor_gt 0.0678
_refine_ls_shift/su_max 0.012
_refine_ls_shift/su_mean 0.000
_refine_ls_structure_factor_coef Fsqd
_refine_ls_weighting_details 'calc w=1/[\s^2^(Fo^2^)+(0.0500P)^2^+0.0000P] where P=(Fo^2^+2Fc^2^)/3'
_refine_ls_weighting_scheme calc
_refine_ls_wR_factor_gt 0.1473
_refine_ls_wR_factor_ref 0.1596
_reflns_number_gt 10444
_reflns_number_total 24395
_reflns_threshold_expression >2sigma(I)
_cod_data_source_file ic061856tsi20061216_075334.cif
_cod_data_source_block c:\structures\mike\ms094\p21_c
_cod_database_code 4307310

loop_
_symmetry_equiv_pos_as_xyz
'x, y, z'
'-x, y+1/2, -z+1/2'
'-x, -y, -z'
'x, -y-1/2, z-1/2'

loop_
_atom_site_label
_atom_site_type_symbol
_atom_site_fract_x
_atom_site_fract_y
_atom_site_fract_z
_atom_site_U_iso_or_equiv
_atom_site_adp_type
_atom_site_occupancy
_atom_site_symmetry_multiplicity
_atom_site_calc_flag
_atom_site_refinement_flags
_atom_site_disorder_assembly
_atom_site_disorder_group
Co1 Co 0.14153(3) 0.48099(3) 0.25139(3) 0.04701(18) Uani 1 1 d . . .
Co2 Co 0.32284(3) 0.64813(2) 0.13690(3) 0.04450(18) Uani 1 1 d . . .
Ni1 Ni 0.06207(3) 0.62835(2) 0.11818(2) 0.04206(16) Uani 1 1 d . . .
Ni3 Ni 0.35632(3) 0.45114(2) 0.16175(2) 0.04516(17) Uani 1 1 d . . .
Ni2 Ni 0.29580(3) 0.62935(2) 0.33451(2) 0.04892(18) Uani 1 1 d . . .
N7 N 0.0000(3) 0.5043(3) 0.2902(2) 0.114(2) Uani 1 1 d . . .
N9 N 0.1878(3) 0.41487(19) 0.3526(2) 0.0828(16) Uani 1 1 d . . .
N8 N 0.0849(2) 0.38033(19) 0.19071(18) 0.0723(13) Uani 1 1 d . . .
N1 N 0.09394(18) 0.55735(16) 0.15713(16) 0.0457(10) Uani 1 1 d . . .
N3 N 0.2776(2) 0.45550(14) 0.20811(15) 0.0436(9) Uani 1 1 d . . .
N2 N 0.21661(19) 0.57548(16) 0.30902(15) 0.0453(10) Uani 1 1 d . . .
N11 N 0.3087(2) 0.6698(2) 0.0151(2) 0.0766(14) Uani 1 1 d . . .
N12 N 0.4830(2) 0.64420(19) 0.14226(19) 0.0736(14) Uani 1 1 d . . .
N10 N 0.3224(2) 0.7693(2) 0.1544(2) 0.0806(15) Uani 1 1 d . . .
N4 N 0.1636(2) 0.65310(14) 0.13021(14) 0.0432(9) Uani 1 1 d . . .
N6 N 0.32825(18) 0.52630(18) 0.13062(15) 0.0479(10) Uani 1 1 d . . .
N5 N 0.32751(19) 0.63117(15) 0.25810(17) 0.0479(10) Uani 1 1 d . . .
N13 N 0.07123(19) 0.60313(15) 0.03856(14) 0.0462(10) Uani 1 1 d . . .
N14 N -0.03879(18) 0.59647(16) 0.09323(17) 0.0517(10) Uani 1 1 d . . .
N15 N 0.01978(17) 0.70362(15) 0.09073(14) 0.0416(9) Uani 1 1 d . . .
N16 N 0.03536(18) 0.66071(16) 0.19048(15) 0.0477(10) Uani 1 1 d . . .
N24 N 0.2989(2) 0.40553(16) 0.10004(16) 0.0544(11) Uani 1 1 d . . .
N23 N 0.4282(2) 0.44487(16) 0.10640(18) 0.0546(11) Uani 1 1 d . . .
N22 N 0.3976(2) 0.37914(15) 0.19716(17) 0.0537(11) Uani 1 1 d . . .
N21 N 0.43563(18) 0.47830(15) 0.22218(15) 0.0471(10) Uani 1 1 d . . .
N20 N 0.3654(2) 0.56871(17) 0.36298(15) 0.0517(10) Uani 1 1 d . . .
N19 N 0.3847(2) 0.67402(19) 0.36696(17) 0.0661(12) Uani 1 1 d . . .
N18 N 0.2596(2) 0.64215(18) 0.40992(16) 0.0568(11) Uani 1 1 d . . .
N17 N 0.22969(19) 0.69495(15) 0.31542(16) 0.0488(10) Uani 1 1 d . . .
C7 C 0.0530(3) 0.4960(2) 0.2756(2) 0.0708(16) Uani 1 1 d . . .
C9 C 0.1701(3) 0.4396(2) 0.3145(2) 0.0599(15) Uani 1 1 d . . .
C8 C 0.1046(3) 0.4191(2) 0.2138(2) 0.0530(13) Uani 1 1 d . . .
C1 C 0.1134(2) 0.52689(19) 0.1908(2) 0.0426(11) Uani 1 1 d . . .
C3 C 0.2266(2) 0.46553(18) 0.22533(18) 0.0436(12) Uani 1 1 d . . .
C2 C 0.1856(2) 0.5414(2) 0.28824(19) 0.0431(12) Uani 1 1 d . . .
C11 C 0.3138(2) 0.6607(2) 0.0608(2) 0.0549(14) Uani 1 1 d . . .
C12 C 0.4225(3) 0.6468(2) 0.1407(2) 0.0565(13) Uani 1 1 d . . .
C10 C 0.3240(2) 0.7230(3) 0.1476(2) 0.0613(15) Uani 1 1 d . . .
C4 C 0.2238(2) 0.65037(17) 0.13296(17) 0.0395(11) Uani 1 1 d . . .
C6 C 0.3228(2) 0.5724(2) 0.12888(18) 0.0451(12) Uani 1 1 d . . .
C5 C 0.3290(2) 0.63699(17) 0.2126(2) 0.0419(11) Uani 1 1 d . . .
C15 C 0.1256(3) 0.60796(19) 0.01078(19) 0.0556(13) Uani 1 1 d . . .
H15 H 0.1667 0.6230 0.0287 0.067 Uiso 1 1 calc R . .
C16 C 0.1249(3) 0.5919(2) -0.0436(2) 0.0620(14) Uani 1 1 d . . .
C17 C 0.0650(3) 0.5688(2) -0.0705(2) 0.0625(14) Uani 1 1 d . . .
C18 C 0.0071(3) 0.56313(19) -0.0418(2) 0.0521(13) Uani 1 1 d . . .
C13 C 0.0122(2) 0.58092(18) 0.01165(19) 0.0493(12) Uani 1 1 d . . .
C14 C -0.0469(2) 0.5761(2) 0.0414(2) 0.0529(13) Uani 1 1 d . . .
C21 C -0.1099(3) 0.5531(2) 0.0162(2) 0.0629(15) Uani 1 1 d . . .
C22 C -0.1652(3) 0.5499(3) 0.0459(3) 0.0795(19) Uani 1 1 d . . .
C23 C -0.1589(3) 0.5710(3) 0.0983(3) 0.0792(18) Uani 1 1 d . . .
C24 C -0.0930(3) 0.5939(2) 0.1198(2) 0.0667(15) Uani 1 1 d . . .
H24 H -0.0881 0.6080 0.1549 0.080 Uiso 1 1 calc R . .
C25 C 0.1921(3) 0.6000(2) -0.0700(2) 0.0906(19) Uani 1 1 d . . .
H25A H 0.2046 0.5670 -0.0860 0.136 Uiso 1 1 calc R . .
H25B H 0.2298 0.6111 -0.0426 0.136 Uiso 1 1 calc R . .
H25C H 0.1840 0.6270 -0.0978 0.136 Uiso 1 1 calc R . .
C26 C 0.0613(3) 0.5470(2) -0.12881(19) 0.0811(18) Uani 1 1 d . . .
H26A H 0.0373 0.5722 -0.1541 0.122 Uiso 1 1 calc R . .
H26B H 0.0361 0.5137 -0.1316 0.122 Uiso 1 1 calc R . .
H26C H 0.1080 0.5413 -0.1372 0.122 Uiso 1 1 calc R . .
C19 C -0.0572(3) 0.5392(2) -0.0660(2) 0.0721(17) Uani 1 1 d . . .
H19 H -0.0613 0.5271 -0.1019 0.087 Uiso 1 1 calc R . .
C20 C -0.1122(3) 0.5339(2) -0.0381(3) 0.0726(17) Uani 1 1 d . . .
H20 H -0.1527 0.5171 -0.0548 0.087 Uiso 1 1 calc R . .
C27 C -0.2347(3) 0.5236(3) 0.0215(3) 0.122(3) Uani 1 1 d . . .
H27A H -0.2485 0.5367 -0.0149 0.183 Uiso 1 1 calc R . .
H27B H -0.2704 0.5321 0.0437 0.183 Uiso 1 1 calc R . .
H27C H -0.2286 0.4855 0.0205 0.183 Uiso 1 1 calc R . .
C28 C -0.2163(3) 0.5708(3) 0.1356(3) 0.133(3) Uani 1 1 d . . .
H28A H -0.2612 0.5768 0.1141 0.200 Uiso 1 1 calc R . .
H28B H -0.2071 0.5986 0.1624 0.200 Uiso 1 1 calc R . .
H28C H -0.2166 0.5368 0.1536 0.200 Uiso 1 1 calc R . .
C31 C 0.0115(2) 0.72463(19) 0.04193(19) 0.0456(12) Uani 1 1 d . . .
H31 H 0.0282 0.7049 0.0146 0.055 Uiso 1 1 calc R . .
C32 C -0.0200(2) 0.7739(2) 0.02634(19) 0.0460(12) Uani 1 1 d . . .
C33 C -0.0462(2) 0.8028(2) 0.06585(19) 0.0501(13) Uani 1 1 d . . .
C34 C -0.0413(2) 0.7811(2) 0.11945(19) 0.0538(13) Uani 1 1 d . . .
C29 C -0.0070(2) 0.73137(18) 0.12953(18) 0.0423(11) Uani 1 1 d . . .
C30 C 0.0007(2) 0.70858(19) 0.18311(18) 0.0454(12) Uani 1 1 d . . .
C37 C -0.0252(2) 0.7351(2) 0.22617(19) 0.0540(13) Uani 1 1 d . . .
C38 C -0.0157(3) 0.7104(2) 0.27859(19) 0.0597(14) Uani 1 1 d . . .
C39 C 0.0219(3) 0.6645(2) 0.28562(19) 0.0553(13) Uani 1 1 d . . .
C40 C 0.0455(2) 0.64020(19) 0.23998(19) 0.0505(13) Uani 1 1 d . . .
H40 H 0.0696 0.6079 0.2452 0.061 Uiso 1 1 calc R . .
C41 C -0.0223(3) 0.7934(2) -0.03010(18) 0.0619(14) Uani 1 1 d . . .
H41A H -0.0703 0.7979 -0.0463 0.093 Uiso 1 1 calc R . .
H41B H 0.0001 0.7678 -0.0510 0.093 Uiso 1 1 calc R . .
H41C H 0.0018 0.8270 -0.0299 0.093 Uiso 1 1 calc R . .
C42 C -0.0812(3) 0.8560(2) 0.0520(2) 0.0759(17) Uani 1 1 d . . .
H42A H -0.0534 0.8765 0.0301 0.114 Uiso 1 1 calc R . .
H42B H -0.0853 0.8751 0.0851 0.114 Uiso 1 1 calc R . .
H42C H -0.1270 0.8502 0.0320 0.114 Uiso 1 1 calc R . .
C35 C -0.0664(3) 0.8071(2) 0.1639(2) 0.0693(16) Uani 1 1 d . . .
H35 H -0.0882 0.8402 0.1582 0.083 Uiso 1 1 calc R . .
C36 C -0.0596(3) 0.7852(2) 0.2144(2) 0.0722(17) Uani 1 1 d . . .
H36 H -0.0778 0.8033 0.2422 0.087 Uiso 1 1 calc R . .
C43 C -0.0452(3) 0.7371(2) 0.3258(2) 0.0826(19) Uani 1 1 d . . .
H43A H -0.0814 0.7150 0.3371 0.124 Uiso 1 1 calc R . .
H43B H -0.0645 0.7713 0.3143 0.124 Uiso 1 1 calc R . .
H43C H -0.0083 0.7418 0.3559 0.124 Uiso 1 1 calc R . .
C44 C 0.0359(3) 0.6347(2) 0.33966(19) 0.0704(16) Uani 1 1 d . . .
H44A H 0.0571 0.6585 0.3677 0.106 Uiso 1 1 calc R . .
H44B H 0.0671 0.6053 0.3362 0.106 Uiso 1 1 calc R . .
H44C H -0.0076 0.6213 0.3493 0.106 Uiso 1 1 calc R . .
C104 C 0.2347(3) 0.38375(18) 0.1004(2) 0.0577(14) Uani 1 1 d . . .
H104 H 0.2095 0.3936 0.1283 0.069 Uiso 1 1 calc R . .
C103 C 0.2035(3) 0.3470(2) 0.0611(2) 0.0625(15) Uani 1 1 d . . .
C102 C 0.2390(3) 0.3342(2) 0.0184(2) 0.0685(16) Uani 1 1 d . . .
C101 C 0.3056(4) 0.3578(2) 0.0176(2) 0.0728(17) Uani 1 1 d . . .
C94 C 0.3343(3) 0.3923(2) 0.0601(2) 0.0615(15) Uani 1 1 d . . .
C93 C 0.4061(3) 0.4157(2) 0.0620(2) 0.0575(14) Uani 1 1 d . . .
C98 C 0.4437(4) 0.4064(2) 0.0185(2) 0.0690(16) Uani 1 1 d . . .
C97 C 0.5135(4) 0.4306(3) 0.0230(3) 0.080(2) Uani 1 1 d . . .
C96 C 0.5360(3) 0.4592(3) 0.0698(3) 0.0792(18) Uani 1 1 d . . .
C95 C 0.4921(3) 0.4643(2) 0.1095(2) 0.0664(16) Uani 1 1 d . . .
H95 H 0.5094 0.4830 0.1410 0.080 Uiso 1 1 calc R . .
C108 C 0.1345(3) 0.3248(2) 0.0665(3) 0.092(2) Uani 1 1 d . . .
H10A H 0.1025 0.3321 0.0339 0.138 Uiso 1 1 calc R . .
H10B H 0.1171 0.3408 0.0973 0.138 Uiso 1 1 calc R . .
H10C H 0.1384 0.2868 0.0719 0.138 Uiso 1 1 calc R . .
C107 C 0.2060(4) 0.2977(3) -0.0266(3) 0.116(3) Uani 1 1 d . . .
H10D H 0.1929 0.2646 -0.0110 0.175 Uiso 1 1 calc R . .
H10E H 0.2391 0.2907 -0.0514 0.175 Uiso 1 1 calc R . .
H10F H 0.1650 0.3145 -0.0459 0.175 Uiso 1 1 calc R . .
C100 C 0.3498(4) 0.3510(3) -0.0262(3) 0.0856(19) Uani 1 1 d . . .
H100 H 0.3329 0.3298 -0.0561 0.103 Uiso 1 1 calc R . .
C99 C 0.4144(4) 0.3744(3) -0.0251(3) 0.095(2) Uani 1 1 d . . .
H99 H 0.4395 0.3687 -0.0541 0.114 Uiso 1 1 calc R . .
C106 C 0.5590(4) 0.4229(3) -0.0201(3) 0.120(3) Uani 1 1 d . . .
H10G H 0.5871 0.4543 -0.0226 0.180 Uiso 1 1 calc R . .
H10H H 0.5303 0.4167 -0.0546 0.180 Uiso 1 1 calc R . .
H10I H 0.5891 0.3926 -0.0111 0.180 Uiso 1 1 calc R . .
C105 C 0.6088(3) 0.4827(3) 0.0775(3) 0.106(2) Uani 1 1 d . . .
H10J H 0.6424 0.4551 0.0735 0.160 Uiso 1 1 calc R . .
H10K H 0.6186 0.4981 0.1133 0.160 Uiso 1 1 calc R . .
H10L H 0.6117 0.5099 0.0505 0.160 Uiso 1 1 calc R . .
C88 C 0.3765(3) 0.3287(2) 0.1866(2) 0.0688(16) Uani 1 1 d . . .
H88 H 0.3346 0.3239 0.1634 0.083 Uiso 1 1 calc R . .
C87 C 0.4119(3) 0.2828(2) 0.2075(3) 0.0809(19) Uani 1 1 d . . .
C86 C 0.4735(3) 0.2898(2) 0.2423(3) 0.085(2) Uani 1 1 d . . .
C85 C 0.4974(3) 0.3431(2) 0.2554(2) 0.0699(16) Uani 1 1 d . . .
C78 C 0.4580(3) 0.38588(18) 0.2316(2) 0.0524(13) Uani 1 1 d . . .
C77 C 0.4789(2) 0.43902(19) 0.2453(2) 0.0509(13) Uani 1 1 d . . .
C82 C 0.5418(3) 0.4497(2) 0.2797(2) 0.0582(14) Uani 1 1 d . . .
C81 C 0.5606(3) 0.5041(2) 0.2913(2) 0.0644(15) Uani 1 1 d . . .
C80 C 0.5144(3) 0.54329(19) 0.2694(2) 0.0549(13) Uani 1 1 d . . .
C79 C 0.4531(2) 0.5284(2) 0.23547(19) 0.0497(12) Uani 1 1 d . . .
H79 H 0.4225 0.5554 0.2213 0.060 Uiso 1 1 calc R . .
C92 C 0.3813(3) 0.2283(2) 0.1929(3) 0.114(3) Uani 1 1 d . . .
H92A H 0.4114 0.2093 0.1717 0.171 Uiso 1 1 calc R . .
H92B H 0.3356 0.2323 0.1720 0.171 Uiso 1 1 calc R . .
H92C H 0.3774 0.2088 0.2258 0.171 Uiso 1 1 calc R . .
C91 C 0.5144(4) 0.2430(2) 0.2666(3) 0.142(4) Uani 1 1 d . . .
H91A H 0.4881 0.2108 0.2576 0.213 Uiso 1 1 calc R . .
H91B H 0.5232 0.2470 0.3056 0.213 Uiso 1 1 calc R . .
H91C H 0.5583 0.2411 0.2523 0.213 Uiso 1 1 calc R . .
C84 C 0.5609(3) 0.3551(2) 0.2906(3) 0.094(2) Uani 1 1 d . . .
H84 H 0.5885 0.3272 0.3065 0.113 Uiso 1 1 calc R . .
C83 C 0.5817(3) 0.4058(2) 0.3012(2) 0.084(2) Uani 1 1 d . . .
H83 H 0.6240 0.4119 0.3236 0.100 Uiso 1 1 calc R . .
C90 C 0.6285(3) 0.5177(2) 0.3273(3) 0.099(2) Uani 1 1 d . . .
H90A H 0.6596 0.5354 0.3060 0.148 Uiso 1 1 calc R . .
H90B H 0.6502 0.4855 0.3426 0.148 Uiso 1 1 calc R . .
H90C H 0.6188 0.5409 0.3563 0.148 Uiso 1 1 calc R . .
C89 C 0.5281(3) 0.60257(19) 0.2795(2) 0.0735(17) Uani 1 1 d . . .
H89A H 0.5394 0.6089 0.3180 0.110 Uiso 1 1 calc R . .
H89B H 0.4869 0.6225 0.2655 0.110 Uiso 1 1 calc R . .
H89C H 0.5667 0.6137 0.2613 0.110 Uiso 1 1 calc R . .
C72 C 0.3575(3) 0.5172(2) 0.3569(2) 0.0560(13) Uani 1 1 d . . .
H72 H 0.3157 0.5052 0.3371 0.067 Uiso 1 1 calc R . .
C71 C 0.4070(3) 0.4779(2) 0.3779(2) 0.0651(15) Uani 1 1 d . . .
C70 C 0.4699(3) 0.4962(3) 0.4075(2) 0.0730(17) Uani 1 1 d . . .
C69 C 0.4812(3) 0.5515(3) 0.4128(2) 0.0713(16) Uani 1 1 d . . .
C62 C 0.4281(3) 0.5874(2) 0.3889(2) 0.0620(15) Uani 1 1 d . . .
C61 C 0.4379(3) 0.6441(2) 0.3916(2) 0.0634(15) Uani 1 1 d . . .
C66 C 0.5015(3) 0.6657(3) 0.4170(3) 0.091(2) Uani 1 1 d . . .
C65 C 0.5086(4) 0.7224(3) 0.4172(3) 0.108(2) Uani 1 1 d . . .
C64 C 0.4525(4) 0.7535(3) 0.3934(3) 0.106(2) Uani 1 1 d . . .
C63 C 0.3928(3) 0.7275(2) 0.3684(3) 0.089(2) Uani 1 1 d . . .
H63 H 0.3559 0.7483 0.3515 0.107 Uiso 1 1 calc R . .
C76 C 0.3905(3) 0.4196(2) 0.3685(2) 0.0853(19) Uani 1 1 d . . .
H76A H 0.4225 0.4045 0.3461 0.128 Uiso 1 1 calc R . .
H76B H 0.3433 0.4158 0.3504 0.128 Uiso 1 1 calc R . .
H76C H 0.3953 0.4012 0.4029 0.128 Uiso 1 1 calc R . .
C75 C 0.5242(3) 0.4545(3) 0.4321(3) 0.103(2) Uani 1 1 d . . .
H75A H 0.5047 0.4193 0.4264 0.154 Uiso 1 1 calc R . .
H75B H 0.5362 0.4609 0.4706 0.154 Uiso 1 1 calc R . .
H75C H 0.5657 0.4573 0.4147 0.154 Uiso 1 1 calc R . .
C68 C 0.5456(3) 0.5764(3) 0.4397(3) 0.100(2) Uani 1 1 d . . .
H68 H 0.5818 0.5547 0.4560 0.120 Uiso 1 1 calc R . .
C67 C 0.5544(4) 0.6302(3) 0.4418(3) 0.104(2) Uani 1 1 d . . .
H67 H 0.5960 0.6442 0.4600 0.124 Uiso 1 1 calc R . .
C74 C 0.5774(4) 0.7472(3) 0.4456(3) 0.143(3) Uani 1 1 d . . .
H74A H 0.5947 0.7727 0.4216 0.214 Uiso 1 1 calc R . .
H74B H 0.6118 0.7196 0.4545 0.214 Uiso 1 1 calc R . .
H74C H 0.5688 0.7649 0.4786 0.214 Uiso 1 1 calc R . .
C73 C 0.4569(4) 0.8119(3) 0.3899(4) 0.155(4) Uani 1 1 d . . .
H73A H 0.4482 0.8275 0.4238 0.233 Uiso 1 1 calc R . .
H73B H 0.4225 0.8246 0.3608 0.233 Uiso 1 1 calc R . .
H73C H 0.5030 0.8220 0.3827 0.233 Uiso 1 1 calc R . .
C56 C 0.2765(3) 0.6167(3) 0.4559(2) 0.0815(19) Uani 1 1 d . . .
H56 H 0.3048 0.5866 0.4564 0.098 Uiso 1 1 calc R . .
C55 C 0.2526(3) 0.6336(3) 0.5067(2) 0.096(2) Uani 1 1 d . . .
C54 C 0.2110(3) 0.6770(3) 0.5058(2) 0.087(2) Uani 1 1 d . . .
C53 C 0.1917(3) 0.7054(2) 0.4568(2) 0.0640(15) Uani 1 1 d . . .
C46 C 0.2181(3) 0.6866(2) 0.4094(2) 0.0590(14) Uani 1 1 d . . .
C45 C 0.2007(2) 0.7148(2) 0.35817(19) 0.0485(12) Uani 1 1 d . . .
C50 C 0.1553(2) 0.7584(2) 0.3538(2) 0.0578(14) Uani 1 1 d . . .
C49 C 0.1396(3) 0.7843(2) 0.3019(2) 0.0634(15) Uani 1 1 d . . .
C48 C 0.1683(3) 0.7639(2) 0.2593(2) 0.0590(14) Uani 1 1 d . . .
C47 C 0.2129(3) 0.7189(2) 0.2682(2) 0.0563(14) Uani 1 1 d . . .
H47 H 0.2318 0.7053 0.2384 0.068 Uiso 1 1 calc R . .
C60 C 0.2780(4) 0.6006(4) 0.5577(2) 0.161(4) Uani 1 1 d . . .
H60A H 0.3056 0.6227 0.5842 0.241 Uiso 1 1 calc R . .
H60B H 0.3061 0.5713 0.5480 0.241 Uiso 1 1 calc R . .
H60C H 0.2382 0.5869 0.5728 0.241 Uiso 1 1 calc R . .
C59 C 0.1839(3) 0.6951(3) 0.5579(2) 0.120(3) Uani 1 1 d . . .
H59A H 0.1346 0.6875 0.5553 0.180 Uiso 1 1 calc R . .
H59B H 0.1915 0.7329 0.5627 0.180 Uiso 1 1 calc R . .
H59C H 0.2086 0.6763 0.5887 0.180 Uiso 1 1 calc R . .
C52 C 0.1482(3) 0.7504(3) 0.4507(3) 0.0711(17) Uani 1 1 d . . .
H52 H 0.1312 0.7636 0.4815 0.085 Uiso 1 1 calc R . .
C51 C 0.1301(3) 0.7747(3) 0.4045(3) 0.0802(18) Uani 1 1 d . . .
H51 H 0.0998 0.8037 0.4035 0.096 Uiso 1 1 calc R . .
C58 C 0.0940(3) 0.8339(2) 0.2950(2) 0.0811(18) Uani 1 1 d . . .
H58A H 0.1213 0.8644 0.3087 0.122 Uiso 1 1 calc R . .
H58B H 0.0549 0.8297 0.3149 0.122 Uiso 1 1 calc R . .
H58C H 0.0770 0.8391 0.2569 0.122 Uiso 1 1 calc R . .
C57 C 0.1568(3) 0.7885(2) 0.2030(2) 0.0808(18) Uani 1 1 d . . .
H57A H 0.1096 0.8019 0.1955 0.121 Uiso 1 1 calc R . .
H57B H 0.1641 0.7620 0.1764 0.121 Uiso 1 1 calc R . .
H57C H 0.1893 0.8174 0.2014 0.121 Uiso 1 1 calc R . .

loop_
_atom_site_aniso_label
_atom_site_aniso_U_11
_atom_site_aniso_U_22
_atom_site_aniso_U_33
_atom_site_aniso_U_23
_atom_site_aniso_U_13
_atom_site_aniso_U_12
Co1 0.0405(4) 0.0484(4) 0.0537(4) -0.0012(3) 0.0122(3) -0.0083(3)
Co2 0.0334(3) 0.0405(4) 0.0596(4) -0.0011(3) 0.0067(3) -0.0005(3)
Ni1 0.0322(3) 0.0495(4) 0.0448(3) -0.0072(3) 0.0066(3) 0.0036(3)
Ni3 0.0351(3) 0.0392(4) 0.0613(4) -0.0047(3) 0.0073(3) 0.0027(3)
Ni2 0.0458(4) 0.0472(4) 0.0521(4) -0.0113(3) 0.0011(3) 0.0033(3)
N7 0.069(4) 0.150(6) 0.134(5) -0.030(4) 0.058(4) -0.031(4)
N9 0.109(4) 0.066(3) 0.072(3) 0.017(3) 0.008(3) -0.031(3)
N8 0.077(3) 0.066(3) 0.072(3) 0.005(3) 0.006(3) -0.025(3)
N1 0.037(2) 0.049(3) 0.051(2) -0.013(2) 0.0038(19) 0.001(2)
N3 0.043(2) 0.034(2) 0.054(2) -0.0002(18) 0.0088(19) -0.0045(19)
N2 0.042(2) 0.048(3) 0.047(2) -0.006(2) 0.0071(19) 0.001(2)
N11 0.060(3) 0.091(4) 0.077(3) 0.016(3) 0.006(3) 0.007(3)
N12 0.039(3) 0.090(4) 0.095(3) 0.006(3) 0.019(2) -0.007(3)
N10 0.063(3) 0.049(3) 0.122(4) -0.005(3) -0.016(3) -0.007(3)
N4 0.037(2) 0.042(2) 0.051(2) -0.0083(18) 0.0086(18) -0.0016(19)
N6 0.034(2) 0.052(3) 0.060(3) 0.001(2) 0.0116(19) 0.003(2)
N5 0.038(2) 0.042(3) 0.063(3) -0.008(2) 0.004(2) 0.0031(19)
N13 0.039(2) 0.055(3) 0.046(2) -0.0141(19) 0.0075(19) -0.006(2)
N14 0.031(2) 0.061(3) 0.064(3) 0.010(2) 0.010(2) 0.003(2)
N15 0.033(2) 0.053(3) 0.040(2) -0.0072(19) 0.0091(17) -0.0002(19)
N16 0.039(2) 0.059(3) 0.047(2) -0.001(2) 0.0107(18) 0.014(2)
N24 0.051(3) 0.057(3) 0.054(3) -0.011(2) 0.003(2) 0.006(2)
N23 0.045(3) 0.045(3) 0.075(3) 0.008(2) 0.012(2) 0.013(2)
N22 0.045(2) 0.034(3) 0.080(3) -0.006(2) -0.002(2) 0.000(2)
N21 0.039(2) 0.028(2) 0.072(3) -0.004(2) -0.001(2) 0.0012(19)
N20 0.051(3) 0.039(3) 0.063(3) -0.003(2) 0.000(2) 0.000(2)
N19 0.057(3) 0.067(3) 0.069(3) -0.018(2) -0.007(2) -0.008(3)
N18 0.045(2) 0.075(3) 0.048(2) -0.010(2) -0.002(2) 0.011(2)
N17 0.049(2) 0.044(3) 0.051(2) -0.014(2) 0.001(2) 0.008(2)
C7 0.066(4) 0.080(4) 0.069(4) -0.014(3) 0.018(3) -0.026(3)
C9 0.058(3) 0.061(4) 0.063(4) -0.003(3) 0.015(3) -0.029(3)
C8 0.056(3) 0.047(4) 0.057(3) 0.006(3) 0.010(3) -0.012(3)
C1 0.028(2) 0.044(3) 0.056(3) -0.012(3) 0.010(2) -0.003(2)
C3 0.043(3) 0.040(3) 0.048(3) -0.001(2) 0.005(2) -0.002(2)
C2 0.038(3) 0.044(3) 0.048(3) 0.000(2) 0.012(2) 0.000(2)
C11 0.030(3) 0.060(4) 0.075(4) 0.004(3) 0.008(3) -0.001(2)
C12 0.052(3) 0.058(4) 0.061(3) 0.004(3) 0.013(3) -0.006(3)
C10 0.036(3) 0.064(4) 0.079(4) 0.003(3) -0.007(3) -0.004(3)
C4 0.039(3) 0.033(3) 0.048(3) -0.007(2) 0.011(2) -0.002(2)
C6 0.025(2) 0.061(4) 0.049(3) 0.006(3) 0.006(2) -0.001(3)
C5 0.031(3) 0.033(3) 0.061(3) -0.006(2) 0.003(2) 0.000(2)
C15 0.060(3) 0.057(4) 0.050(3) -0.014(3) 0.006(3) -0.007(3)
C16 0.075(4) 0.059(4) 0.051(3) -0.012(3) 0.006(3) -0.003(3)
C17 0.078(4) 0.057(4) 0.051(3) -0.004(3) 0.003(3) -0.004(3)
C18 0.059(3) 0.039(3) 0.054(3) -0.005(2) -0.006(3) -0.006(3)
C13 0.049(3) 0.043(3) 0.055(3) -0.005(2) 0.002(3) -0.009(3)
C14 0.041(3) 0.054(3) 0.059(3) 0.005(3) -0.009(3) -0.003(3)
C21 0.043(3) 0.054(4) 0.085(4) 0.022(3) -0.017(3) -0.012(3)
C22 0.042(3) 0.082(5) 0.109(5) 0.026(4) -0.011(4) -0.014(3)
C23 0.033(3) 0.088(5) 0.118(5) 0.032(4) 0.015(4) 0.002(3)
C24 0.045(3) 0.082(4) 0.076(4) 0.016(3) 0.019(3) 0.006(3)
C25 0.112(5) 0.090(5) 0.078(4) -0.009(3) 0.043(4) 0.000(4)
C26 0.123(5) 0.068(4) 0.049(3) -0.012(3) -0.002(3) -0.002(4)
C19 0.096(5) 0.044(4) 0.067(4) 0.001(3) -0.021(4) -0.002(3)
C20 0.064(4) 0.054(4) 0.089(5) 0.012(3) -0.027(4) -0.015(3)
C27 0.054(4) 0.117(6) 0.179(7) 0.070(5) -0.036(4) -0.030(4)
C28 0.051(4) 0.198(9) 0.154(7) 0.047(6) 0.026(4) 0.000(5)
C31 0.035(3) 0.055(3) 0.049(3) -0.010(3) 0.013(2) -0.008(2)
C32 0.041(3) 0.047(3) 0.050(3) -0.002(2) 0.009(2) -0.006(2)
C33 0.045(3) 0.054(3) 0.050(3) 0.000(3) 0.005(2) 0.001(3)
C34 0.052(3) 0.056(4) 0.054(3) -0.009(3) 0.006(2) 0.008(3)
C29 0.039(3) 0.041(3) 0.047(3) -0.006(2) 0.007(2) 0.004(2)
C30 0.038(3) 0.048(3) 0.051(3) -0.009(2) 0.007(2) 0.006(2)
C37 0.053(3) 0.062(4) 0.049(3) -0.008(3) 0.012(2) 0.015(3)
C38 0.059(3) 0.072(4) 0.049(3) -0.002(3) 0.012(3) 0.021(3)
C39 0.053(3) 0.068(4) 0.045(3) -0.006(3) 0.009(2) 0.016(3)
C40 0.048(3) 0.055(3) 0.050(3) 0.009(3) 0.009(2) 0.015(3)
C41 0.064(3) 0.069(4) 0.053(3) 0.010(3) 0.009(3) 0.007(3)
C42 0.088(4) 0.071(4) 0.066(4) 0.005(3) 0.001(3) 0.020(3)
C35 0.077(4) 0.075(4) 0.057(3) -0.003(3) 0.016(3) 0.043(3)
C36 0.092(4) 0.074(4) 0.053(3) -0.005(3) 0.016(3) 0.043(3)
C43 0.097(4) 0.104(5) 0.049(3) -0.002(3) 0.019(3) 0.042(4)
C44 0.080(4) 0.077(4) 0.054(3) -0.009(3) 0.009(3) 0.025(3)
C104 0.065(4) 0.034(3) 0.070(3) -0.007(3) -0.004(3) 0.003(3)
C103 0.064(4) 0.048(4) 0.072(4) -0.006(3) -0.004(3) 0.003(3)
C102 0.082(4) 0.050(4) 0.068(4) -0.007(3) -0.011(3) 0.007(3)
C101 0.095(5) 0.061(4) 0.060(4) -0.012(3) 0.001(3) 0.032(4)
C94 0.070(4) 0.049(4) 0.066(4) -0.011(3) 0.007(3) 0.022(3)
C93 0.061(4) 0.046(3) 0.068(4) 0.005(3) 0.019(3) 0.023(3)
C98 0.100(5) 0.048(4) 0.064(4) 0.008(3) 0.033(4) 0.030(4)
C97 0.089(5) 0.055(4) 0.109(5) 0.039(4) 0.059(4) 0.045(4)
C96 0.065(4) 0.068(5) 0.113(5) 0.025(4) 0.041(4) 0.028(3)
C95 0.045(3) 0.055(4) 0.102(4) 0.027(3) 0.021(3) 0.014(3)
C108 0.087(5) 0.060(4) 0.114(5) -0.006(4) -0.037(4) -0.026(4)
C107 0.156(7) 0.077(5) 0.105(5) -0.031(4) -0.020(5) -0.012(5)
C100 0.108(5) 0.062(5) 0.087(5) 0.003(3) 0.014(4) 0.028(4)
C99 0.143(7) 0.089(5) 0.062(4) 0.014(4) 0.044(4) 0.058(5)
C106 0.142(6) 0.111(6) 0.122(6) 0.030(5) 0.077(5) 0.063(5)
C105 0.053(4) 0.091(5) 0.185(7) 0.038(5) 0.051(4) 0.005(4)
C88 0.054(3) 0.056(4) 0.091(4) -0.013(3) -0.009(3) -0.004(3)
C87 0.073(4) 0.049(4) 0.112(5) 0.011(3) -0.021(4) -0.001(3)
C86 0.085(4) 0.036(4) 0.122(5) 0.003(3) -0.027(4) 0.014(3)
C85 0.059(4) 0.046(4) 0.098(4) -0.010(3) -0.012(3) 0.006(3)
C78 0.055(3) 0.029(3) 0.071(3) -0.001(2) 0.001(3) 0.009(2)
C77 0.046(3) 0.036(3) 0.070(3) 0.004(3) 0.005(3) 0.001(2)
C82 0.059(3) 0.035(3) 0.076(4) -0.003(3) -0.008(3) 0.009(3)
C81 0.056(3) 0.049(4) 0.083(4) 0.000(3) -0.007(3) 0.001(3)
C80 0.051(3) 0.038(3) 0.074(4) -0.008(3) 0.002(3) -0.001(3)
C79 0.042(3) 0.042(3) 0.064(3) 0.004(3) 0.007(2) 0.008(2)
C92 0.102(5) 0.037(4) 0.183(7) -0.010(4) -0.050(5) 0.000(3)
C91 0.130(6) 0.042(4) 0.219(9) 0.011(5) -0.097(6) 0.004(4)
C84 0.094(5) 0.045(4) 0.126(6) 0.000(4) -0.045(4) 0.017(3)
C83 0.089(4) 0.037(4) 0.110(5) 0.005(3) -0.036(4) 0.004(3)
C90 0.070(4) 0.063(4) 0.144(6) -0.013(4) -0.050(4) -0.002(3)
C89 0.070(4) 0.043(4) 0.100(4) -0.016(3) -0.014(3) -0.002(3)
C72 0.045(3) 0.055(4) 0.066(3) 0.008(3) 0.002(3) 0.005(3)
C71 0.060(4) 0.053(4) 0.082(4) 0.010(3) 0.007(3) -0.003(3)
C70 0.058(4) 0.091(5) 0.069(4) 0.013(3) 0.005(3) 0.014(4)
C69 0.064(4) 0.074(5) 0.071(4) -0.002(3) -0.011(3) 0.002(4)
C62 0.053(3) 0.072(4) 0.057(3) -0.013(3) -0.005(3) 0.002(3)
C61 0.058(4) 0.058(4) 0.068(4) -0.019(3) -0.012(3) -0.009(3)
C66 0.065(4) 0.083(5) 0.112(5) -0.025(4) -0.031(4) -0.005(4)
C65 0.098(5) 0.091(6) 0.124(6) -0.044(5) -0.019(5) -0.035(5)
C64 0.100(5) 0.053(5) 0.152(7) -0.031(4) -0.027(5) -0.017(4)
C63 0.089(5) 0.049(4) 0.120(5) -0.030(4) -0.013(4) -0.008(4)
C76 0.082(4) 0.055(4) 0.117(5) 0.032(4) 0.009(4) 0.006(3)
C75 0.077(4) 0.108(5) 0.114(5) 0.024(4) -0.023(4) 0.026(4)
C68 0.067(4) 0.122(6) 0.097(5) -0.008(5) -0.033(4) 0.008(4)
C67 0.094(5) 0.096(6) 0.106(5) -0.023(5) -0.036(4) -0.018(5)
C74 0.118(6) 0.108(6) 0.186(8) -0.040(6) -0.034(6) -0.059(5)
C73 0.156(7) 0.090(6) 0.202(9) -0.053(6) -0.035(7) -0.041(6)
C56 0.069(4) 0.115(5) 0.059(4) 0.003(4) 0.002(3) 0.028(4)
C55 0.066(4) 0.169(7) 0.051(4) -0.001(4) 0.003(3) 0.036(5)
C54 0.047(3) 0.156(7) 0.055(4) -0.032(4) 0.001(3) 0.026(4)
C53 0.042(3) 0.094(5) 0.053(3) -0.024(3) -0.004(3) 0.006(3)
C46 0.039(3) 0.081(4) 0.055(3) -0.025(3) 0.001(3) -0.002(3)
C45 0.040(3) 0.051(3) 0.052(3) -0.018(3) 0.000(2) -0.001(2)
C50 0.042(3) 0.053(4) 0.079(4) -0.027(3) 0.014(3) 0.001(3)
C49 0.062(4) 0.048(4) 0.080(4) -0.010(3) 0.006(3) 0.008(3)
C48 0.053(3) 0.054(4) 0.072(4) -0.009(3) 0.015(3) 0.005(3)
C47 0.057(3) 0.053(4) 0.058(3) -0.010(3) 0.005(3) 0.011(3)
C60 0.156(7) 0.271(11) 0.057(4) 0.032(5) 0.019(4) 0.135(7)
C59 0.090(5) 0.210(8) 0.056(4) -0.043(5) -0.006(3) 0.042(5)
C52 0.062(4) 0.082(5) 0.070(4) -0.031(3) 0.010(3) 0.005(3)
C51 0.056(4) 0.094(5) 0.091(5) -0.031(4) 0.016(4) 0.010(3)
C58 0.077(4) 0.074(4) 0.091(4) -0.004(3) 0.007(3) 0.036(3)
C57 0.082(4) 0.069(4) 0.088(4) 0.009(3) 0.000(3) 0.026(3)

loop_
_atom_type_symbol
_atom_type_description
_atom_type_scat_dispersion_real
_atom_type_scat_dispersion_imag
_atom_type_scat_source
C C 0.0033 0.0016 'International Tables Vol C Tables 4.2.6.8 and 6.1.1.4'
H H 0.0000 0.0000 'International Tables Vol C Tables 4.2.6.8 and 6.1.1.4'
N N 0.0061 0.0033 'International Tables Vol C Tables 4.2.6.8 and 6.1.1.4'
Co Co 0.3494 0.9721 'International Tables Vol C Tables 4.2.6.8 and 6.1.1.4'
Ni Ni 0.3393 1.1124 'International Tables Vol C Tables 4.2.6.8 and 6.1.1.4'

loop_
_geom_angle_atom_site_label_1
_geom_angle_atom_site_label_2
_geom_angle_atom_site_label_3
_geom_angle
_geom_angle_site_symmetry_1
_geom_angle_site_symmetry_3
_geom_angle_publ_flag
C3 Co1 C8 87.0(2) . . ?
C3 Co1 C9 90.2(2) . . ?
C8 Co1 C9 90.2(2) . . ?
C3 Co1 C2 88.68(19) . . ?
C8 Co1 C2 175.6(2) . . ?
C9 Co1 C2 88.9(2) . . ?
C3 Co1 C1 91.12(19) . . ?
C8 Co1 C1 93.50(19) . . ?
C9 Co1 C1 176.1(2) . . ?
C2 Co1 C1 87.50(19) . . ?
C3 Co1 C7 178.0(2) . . ?
C8 Co1 C7 91.5(2) . . ?
C9 Co1 C7 91.0(2) . . ?
C2 Co1 C7 92.9(2) . . ?
C1 Co1 C7 87.8(2) . . ?
C5 Co2 C10 90.5(2) . . ?
C5 Co2 C4 88.79(18) . . ?
C10 Co2 C4 88.28(19) . . ?
C5 Co2 C11 178.0(2) . . ?
C10 Co2 C11 88.4(2) . . ?
C4 Co2 C11 89.52(19) . . ?
C5 Co2 C6 87.43(19) . . ?
C10 Co2 C6 177.9(2) . . ?
C4 Co2 C6 92.22(18) . . ?
C11 Co2 C6 93.6(2) . . ?
C5 Co2 C12 91.4(2) . . ?
C10 Co2 C12 91.1(2) . . ?
C4 Co2 C12 179.3(2) . . ?
C11 Co2 C12 90.3(2) . . ?
C6 Co2 C12 88.4(2) . . ?
N4 Ni1 N1 88.71(14) . . ?
N4 Ni1 N16 95.90(14) . . ?
N1 Ni1 N16 91.53(15) . . ?
N4 Ni1 N13 91.37(14) . . ?
N1 Ni1 N13 96.90(14) . . ?
N16 Ni1 N13 168.98(14) . . ?
N4 Ni1 N14 170.03(15) . . ?
N1 Ni1 N14 90.69(14) . . ?
N16 Ni1 N14 94.06(15) . . ?
N13 Ni1 N14 78.82(15) . . ?
N4 Ni1 N15 95.38(14) . . ?
N1 Ni1 N15 169.57(14) . . ?
N16 Ni1 N15 78.52(14) . . ?
N13 Ni1 N15 92.60(14) . . ?
N14 Ni1 N15 86.92(14) . . ?
N3 Ni3 N6 89.13(14) . . ?
N3 Ni3 N23 173.30(16) . . ?
N6 Ni3 N23 89.23(15) . . ?
N3 Ni3 N24 94.72(15) . . ?
N6 Ni3 N24 98.07(15) . . ?
N23 Ni3 N24 79.08(17) . . ?
N3 Ni3 N21 96.09(14) . . ?
N6 Ni3 N21 95.54(15) . . ?
N23 Ni3 N21 90.54(16) . . ?
N24 Ni3 N21 162.72(15) . . ?
N3 Ni3 N22 94.54(15) . . ?
N6 Ni3 N22 172.56(15) . . ?
N23 Ni3 N22 87.84(15) . . ?
N24 Ni3 N22 88.09(15) . . ?
N21 Ni3 N22 77.66(15) . . ?
N5 Ni2 N2 91.98(14) . . ?
N5 Ni2 N20 93.86(15) . . ?
N2 Ni2 N20 92.29(15) . . ?
N5 Ni2 N17 91.37(15) . . ?
N2 Ni2 N17 92.52(14) . . ?
N20 Ni2 N17 172.76(15) . . ?
N5 Ni2 N18 169.70(16) . . ?
N2 Ni2 N18 92.79(15) . . ?
N20 Ni2 N18 95.07(16) . . ?
N17 Ni2 N18 79.30(16) . . ?
N5 Ni2 N19 90.51(16) . . ?
N2 Ni2 N19 171.01(17) . . ?
N20 Ni2 N19 78.92(18) . . ?
N17 Ni2 N19 96.05(17) . . ?
N18 Ni2 N19 86.17(16) . . ?
C1 N1 Ni1 161.5(4) . . ?
C3 N3 Ni3 164.7(4) . . ?
C2 N2 Ni2 163.2(4) . . ?
C4 N4 Ni1 158.2(4) . . ?
C6 N6 Ni3 159.0(4) . . ?
C5 N5 Ni2 163.4(4) . . ?
C15 N13 C13 116.6(4) . . ?
C15 N13 Ni1 129.1(3) . . ?
C13 N13 Ni1 114.2(3) . . ?
C24 N14 C14 117.2(4) . . ?
C24 N14 Ni1 129.5(4) . . ?
C14 N14 Ni1 113.3(3) . . ?
C31 N15 C29 116.3(4) . . ?
C31 N15 Ni1 130.1(3) . . ?
C29 N15 Ni1 113.4(3) . . ?
C40 N16 C30 118.1(4) . . ?
C40 N16 Ni1 128.4(3) . . ?
C30 N16 Ni1 113.4(3) . . ?
C94 N24 C104 118.1(4) . . ?
C94 N24 Ni3 114.1(4) . . ?
C104 N24 Ni3 127.2(3) . . ?
C95 N23 C93 115.9(5) . . ?
C95 N23 Ni3 129.4(4) . . ?
C93 N23 Ni3 114.7(3) . . ?
C88 N22 C78 116.8(4) . . ?
C88 N22 Ni3 129.5(3) . . ?
C78 N22 Ni3 113.3(3) . . ?
C79 N21 C77 117.4(4) . . ?
C79 N21 Ni3 128.1(3) . . ?
C77 N21 Ni3 114.0(3) . . ?
C72 N20 C62 118.2(4) . . ?
C72 N20 Ni2 128.5(3) . . ?
C62 N20 Ni2 113.2(3) . . ?
C61 N19 C63 117.7(5) . . ?
C61 N19 Ni2 113.8(4) . . ?
C63 N19 Ni2 128.4(4) . . ?
C56 N18 C46 118.5(5) . . ?
C56 N18 Ni2 128.8(4) . . ?
C46 N18 Ni2 112.4(3) . . ?
C47 N17 C45 116.7(4) . . ?
C47 N17 Ni2 128.8(3) . . ?
C45 N17 Ni2 114.5(3) . . ?
N7 C7 Co1 179.2(6) . . ?
N9 C9 Co1 179.6(5) . . ?
N8 C8 Co1 177.1(5) . . ?
N1 C1 Co1 174.3(4) . . ?
N3 C3 Co1 178.1(4) . . ?
N2 C2 Co1 174.4(4) . . ?
N11 C11 Co2 178.0(5) . . ?
N12 C12 Co2 177.7(5) . . ?
N10 C10 Co2 177.8(5) . . ?
N4 C4 Co2 178.2(4) . . ?
N6 C6 Co2 171.0(4) . . ?
N5 C5 Co2 174.8(4) . . ?
N13 C15 C16 124.4(5) . . ?
C17 C16 C15 118.7(5) . . ?
C17 C16 C25 123.1(5) . . ?
C15 C16 C25 118.2(5) . . ?
C16 C17 C18 117.9(5) . . ?
C16 C17 C26 122.0(5) . . ?
C18 C17 C26 120.0(5) . . ?
C13 C18 C17 119.5(4) . . ?
C13 C18 C19 118.4(5) . . ?
C17 C18 C19 122.1(5) . . ?
N13 C13 C18 122.9(5) . . ?
N13 C13 C14 116.8(4) . . ?
C18 C13 C14 120.3(4) . . ?
N14 C14 C21 123.2(5) . . ?
N14 C14 C13 116.9(4) . . ?
C21 C14 C13 119.9(5) . . ?
C22 C21 C14 118.0(6) . . ?
C22 C21 C20 124.0(5) . . ?
C14 C21 C20 118.0(5) . . ?
C21 C22 C23 120.1(5) . . ?
C21 C22 C27 120.7(7) . . ?
C23 C22 C27 119.2(6) . . ?
C22 C23 C24 117.3(5) . . ?
C22 C23 C28 125.6(6) . . ?
C24 C23 C28 117.1(6) . . ?
N14 C24 C23 124.2(6) . . ?
C20 C19 C18 121.4(5) . . ?
C19 C20 C21 121.9(5) . . ?
N15 C31 C32 126.9(4) . . ?
C33 C32 C31 117.2(4) . . ?
C33 C32 C41 122.5(5) . . ?
C31 C32 C41 120.3(4) . . ?
C32 C33 C34 118.7(4) . . ?
C32 C33 C42 120.1(4) . . ?
C34 C33 C42 121.1(4) . . ?
C29 C34 C33 117.9(4) . . ?
C29 C34 C35 117.9(5) . . ?
C33 C34 C35 124.2(5) . . ?
N15 C29 C34 123.0(4) . . ?
N15 C29 C30 117.0(4) . . ?
C34 C29 C30 120.0(4) . . ?
N16 C30 C37 122.0(4) . . ?
N16 C30 C29 117.2(4) . . ?
C37 C30 C29 120.8(4) . . ?
C30 C37 C38 118.1(5) . . ?
C30 C37 C36 117.6(5) . . ?
C38 C37 C36 124.3(4) . . ?
C39 C38 C37 118.8(4) . . ?
C39 C38 C43 121.5(5) . . ?
C37 C38 C43 119.6(5) . . ?
C38 C39 C40 119.2(5) . . ?
C38 C39 C44 123.7(4) . . ?
C40 C39 C44 116.9(4) . . ?
N16 C40 C39 123.5(4) . . ?
C36 C35 C34 122.0(5) . . ?
C35 C36 C37 121.7(5) . . ?
N24 C104 C103 124.1(5) . . ?
C102 C103 C104 118.2(5) . . ?
C102 C103 C108 122.5(5) . . ?
C104 C103 C108 119.3(5) . . ?
C103 C102 C101 117.5(5) . . ?
C103 C102 C107 120.3(6) . . ?
C101 C102 C107 122.2(6) . . ?
C94 C101 C102 120.4(5) . . ?
C94 C101 C100 114.3(6) . . ?
C102 C101 C100 125.2(6) . . ?
N24 C94 C101 121.5(5) . . ?
N24 C94 C93 116.8(5) . . ?
C101 C94 C93 121.7(5) . . ?
N23 C93 C98 125.7(5) . . ?
N23 C93 C94 115.1(5) . . ?
C98 C93 C94 119.2(5) . . ?
C93 C98 C99 119.5(6) . . ?
C93 C98 C97 116.2(6) . . ?
C99 C98 C97 124.2(6) . . ?
C96 C97 C98 117.1(5) . . ?
C96 C97 C106 121.5(7) . . ?
C98 C97 C106 121.3(7) . . ?
C97 C96 C95 119.4(6) . . ?
C97 C96 C105 119.1(6) . . ?
C95 C96 C105 121.4(7) . . ?
N23 C95 C96 125.6(6) . . ?
C99 C100 C101 123.3(6) . . ?
C100 C99 C98 121.9(6) . . ?
N22 C88 C87 125.7(5) . . ?
C86 C87 C88 117.4(5) . . ?
C86 C87 C92 122.5(5) . . ?
C88 C87 C92 120.1(5) . . ?
C87 C86 C85 118.7(5) . . ?
C87 C86 C91 121.0(5) . . ?
C85 C86 C91 120.3(5) . . ?
C78 C85 C84 117.6(5) . . ?
C78 C85 C86 118.8(5) . . ?
C84 C85 C86 123.6(5) . . ?
N22 C78 C85 122.6(4) . . ?
N22 C78 C77 117.3(4) . . ?
C85 C78 C77 120.1(5) . . ?
N21 C77 C82 122.8(4) . . ?
N21 C77 C78 116.1(4) . . ?
C82 C77 C78 121.0(4) . . ?
C77 C82 C83 117.4(5) . . ?
C77 C82 C81 118.4(4) . . ?
C83 C82 C81 124.2(5) . . ?
C80 C81 C82 118.0(4) . . ?
C80 C81 C90 121.6(5) . . ?
C82 C81 C90 120.4(5) . . ?
C81 C80 C79 119.1(4) . . ?
C81 C80 C89 122.8(4) . . ?
C79 C80 C89 118.0(4) . . ?
N21 C79 C80 124.2(4) . . ?
C83 C84 C85 121.5(5) . . ?
C84 C83 C82 122.2(5) . . ?
N20 C72 C71 125.6(5) . . ?
C70 C71 C72 116.9(5) . . ?
C70 C71 C76 123.1(5) . . ?
C72 C71 C76 120.0(5) . . ?
C71 C70 C69 118.9(5) . . ?
C71 C70 C75 118.3(6) . . ?
C69 C70 C75 122.9(5) . . ?
C70 C69 C62 119.3(5) . . ?
C70 C69 C68 125.0(6) . . ?
C62 C69 C68 115.6(6) . . ?
N20 C62 C69 120.9(5) . . ?
N20 C62 C61 117.5(5) . . ?
C69 C62 C61 121.6(5) . . ?
N19 C61 C66 123.4(5) . . ?
N19 C61 C62 116.4(5) . . ?
C66 C61 C62 120.2(5) . . ?
C61 C66 C67 118.6(6) . . ?
C61 C66 C65 117.5(6) . . ?
C67 C66 C65 123.9(6) . . ?
C64 C65 C66 119.1(6) . . ?
C64 C65 C74 122.3(7) . . ?
C66 C65 C74 118.5(7) . . ?
C65 C64 C63 118.1(6) . . ?
C65 C64 C73 122.2(6) . . ?
C63 C64 C73 119.5(7) . . ?
N19 C63 C64 124.2(6) . . ?
C67 C68 C69 122.3(6) . . ?
C68 C67 C66 121.6(6) . . ?
N18 C56 C55 122.7(6) . . ?
C54 C55 C56 118.6(6) . . ?
C54 C55 C60 124.7(6) . . ?
C56 C55 C60 116.7(6) . . ?
C55 C54 C53 120.3(5) . . ?
C55 C54 C59 119.9(6) . . ?
C53 C54 C59 119.8(6) . . ?
C52 C53 C54 125.5(5) . . ?
C52 C53 C46 117.1(5) . . ?
C54 C53 C46 117.4(5) . . ?
N18 C46 C53 122.5(5) . . ?
N18 C46 C45 117.8(4) . . ?
C53 C46 C45 119.6(5) . . ?
N17 C45 C50 123.3(5) . . ?
N17 C45 C46 115.7(4) . . ?
C50 C45 C46 121.0(5) . . ?
C45 C50 C49 118.3(5) . . ?
C45 C50 C51 115.6(5) . . ?
C49 C50 C51 126.1(5) . . ?
C48 C49 C50 118.0(5) . . ?
C48 C49 C58 120.9(5) . . ?
C50 C49 C58 121.1(5) . . ?
C49 C48 C47 118.9(5) . . ?
C49 C48 C57 122.6(5) . . ?
C47 C48 C57 118.4(5) . . ?
N17 C47 C48 124.8(5) . . ?
C51 C52 C53 123.6(6) . . ?
C52 C51 C50 123.0(6) . . ?

loop_
_geom_bond_atom_site_label_1
_geom_bond_atom_site_label_2
_geom_bond_distance
_geom_bond_site_symmetry_2
_geom_bond_publ_flag
Co1 C3 1.880(5) . ?
Co1 C8 1.893(5) . ?
Co1 C9 1.889(6) . ?
Co1 C2 1.902(5) . ?
Co1 C1 1.905(5) . ?
Co1 C7 1.919(6) . ?
Co2 C5 1.878(5) . ?
Co2 C10 1.891(6) . ?
Co2 C4 1.894(5) . ?
Co2 C11 1.891(6) . ?
Co2 C6 1.904(6) . ?
Co2 C12 1.906(5) . ?
Ni1 N4 2.030(4) . ?
Ni1 N1 2.071(4) . ?
Ni1 N16 2.090(4) . ?
Ni1 N13 2.097(4) . ?
Ni1 N14 2.108(4) . ?
Ni1 N15 2.124(4) . ?
Ni3 N3 2.024(4) . ?
Ni3 N6 2.074(4) . ?
Ni3 N23 2.081(4) . ?
Ni3 N24 2.092(4) . ?
Ni3 N21 2.093(4) . ?
Ni3 N22 2.108(4) . ?
Ni2 N5 2.065(4) . ?
Ni2 N2 2.064(4) . ?
Ni2 N20 2.079(4) . ?
Ni2 N17 2.089(4) . ?
Ni2 N18 2.103(4) . ?
Ni2 N19 2.105(4) . ?
N7 C7 1.146(6) . ?
N9 C9 1.137(6) . ?
N8 C8 1.160(5) . ?
N1 C1 1.150(5) . ?
N3 C3 1.150(5) . ?
N2 C2 1.122(5) . ?
N11 C11 1.143(6) . ?
N12 C12 1.160(5) . ?
N10 C10 1.171(6) . ?
N4 C4 1.152(5) . ?
N6 C6 1.158(5) . ?
N5 C5 1.139(5) . ?
N13 C15 1.334(6) . ?
N13 C13 1.353(5) . ?
N14 C24 1.308(6) . ?
N14 C14 1.367(6) . ?
N15 C31 1.305(5) . ?
N15 C29 1.343(5) . ?
N16 C40 1.316(5) . ?
N16 C30 1.370(5) . ?
N24 C94 1.316(6) . ?
N24 C104 1.351(6) . ?
N23 C95 1.313(6) . ?
N23 C93 1.337(6) . ?
N22 C88 1.339(6) . ?
N22 C78 1.350(5) . ?
N21 C79 1.327(5) . ?
N21 C77 1.361(5) . ?
N20 C72 1.304(6) . ?
N20 C62 1.365(6) . ?
N19 C61 1.342(6) . ?
N19 C63 1.346(6) . ?
N18 C56 1.304(6) . ?
N18 C46 1.367(6) . ?
N17 C47 1.311(6) . ?
N17 C45 1.356(5) . ?
C15 C16 1.400(6) . ?
C16 C17 1.374(7) . ?
C16 C25 1.541(7) . ?
C17 C18 1.407(7) . ?
C17 C26 1.535(7) . ?
C18 C13 1.385(6) . ?
C18 C19 1.427(7) . ?
C13 C14 1.442(6) . ?
C14 C21 1.405(6) . ?
C21 C22 1.378(8) . ?
C21 C20 1.419(8) . ?
C22 C23 1.388(8) . ?
C22 C27 1.534(7) . ?
C23 C24 1.424(7) . ?
C23 C28 1.534(8) . ?
C19 C20 1.347(7) . ?
C31 C32 1.403(6) . ?
C32 C33 1.366(6) . ?
C32 C41 1.472(6) . ?
C33 C34 1.423(6) . ?
C33 C42 1.507(6) . ?
C34 C29 1.414(6) . ?
C34 C35 1.418(6) . ?
C29 C30 1.430(6) . ?
C30 C37 1.403(6) . ?
C37 C38 1.424(6) . ?
C37 C36 1.428(6) . ?
C38 C39 1.354(6) . ?
C38 C43 1.522(6) . ?
C39 C40 1.411(6) . ?
C39 C44 1.521(6) . ?
C35 C36 1.351(6) . ?
C104 C103 1.408(6) . ?
C103 C102 1.373(7) . ?
C103 C108 1.462(7) . ?
C102 C101 1.412(8) . ?
C102 C107 1.508(7) . ?
C101 C94 1.411(7) . ?
C101 C100 1.478(8) . ?
C94 C93 1.495(7) . ?
C93 C98 1.396(7) . ?
C98 C99 1.397(8) . ?
C98 C97 1.460(8) . ?
C97 C96 1.376(8) . ?
C97 C106 1.484(8) . ?
C96 C95 1.387(7) . ?
C96 C105 1.506(8) . ?
C100 C99 1.370(8) . ?
C88 C87 1.397(7) . ?
C87 C86 1.373(7) . ?
C87 C92 1.507(7) . ?
C86 C85 1.433(7) . ?
C86 C91 1.489(7) . ?
C85 C78 1.393(6) . ?
C85 C84 1.429(7) . ?
C78 C77 1.416(6) . ?
C77 C82 1.403(6) . ?
C82 C83 1.402(6) . ?
C82 C81 1.425(6) . ?
C81 C80 1.381(6) . ?
C81 C90 1.514(6) . ?
C80 C79 1.400(6) . ?
C80 C89 1.520(6) . ?
C84 C83 1.344(7) . ?
C72 C71 1.415(6) . ?
C71 C70 1.399(7) . ?
C71 C76 1.504(7) . ?
C70 C69 1.402(7) . ?
C70 C75 1.540(7) . ?
C69 C62 1.424(7) . ?
C69 C68 1.461(8) . ?
C62 C61 1.433(7) . ?
C61 C66 1.402(7) . ?
C66 C67 1.424(8) . ?
C66 C65 1.426(9) . ?
C65 C64 1.390(9) . ?
C65 C74 1.541(8) . ?
C64 C63 1.388(8) . ?
C64 C73 1.467(9) . ?
C68 C67 1.355(8) . ?
C56 C55 1.457(8) . ?
C55 C54 1.345(8) . ?
C55 C60 1.529(8) . ?
C54 C53 1.408(8) . ?
C54 C59 1.524(7) . ?
C53 C52 1.398(7) . ?
C53 C46 1.420(7) . ?
C46 C45 1.448(7) . ?
C45 C50 1.392(6) . ?
C50 C49 1.432(7) . ?
C50 C51 1.460(7) . ?
C49 C48 1.353(7) . ?
C49 C58 1.515(7) . ?
C48 C47 1.413(6) . ?
C48 C57 1.510(7) . ?
C52 C51 1.299(7) . ?

loop_
_platon_squeeze_void_nr
_platon_squeeze_void_average_x
_platon_squeeze_void_average_y
_platon_squeeze_void_average_z
_platon_squeeze_void_volume
_platon_squeeze_void_count_electrons
1 0.000 -0.004 0.006 3291.6 1222.0
